data_4317586
loop_
_publ_author_name
'Tristram Chivers'
'Gabriele Schatte'

_publ_contact_author_address
; Department of Chemistry
   University of Calgary
   Calgary Alberta T2N 1N4
   Canada
;
_publ_contact_author_email chivers@ucalgary.ca
_publ_contact_author_fax '001 403 289 9488'
_publ_contact_author_name 'Dr Tristram Chivers'
_publ_contact_author_phone '001 403 220 5741'
_publ_section_title
;
 Pyramidal Inversion Isomers in the Solid-State Structure of the Tricyclic
 Antimony-Tellurium Imido Complex TeSb2Cl2(NtBu)4
;
_journal_name_full 'Inorganic Chemistry'
_journal_page_first 1002
_journal_page_last 1006
_journal_paper_doi 10.1021/ic0109694
_journal_volume 41
_journal_year 2002
_chemical_formula_moiety 'C12 H28 Cl2 N3 Sb Te, C7H8'
_chemical_formula_sum 'C19 H36 Cl2 N3 Sb Te'
_chemical_formula_weight 626.76
_chemical_name_systematic
;
  ?
;
_space_group_IT_number 14
_symmetry_cell_setting monoclinic
_symmetry_space_group_name_Hall '-P 2yn'
_symmetry_space_group_name_H-M 'P 1 21/n 1'
_atom_sites_solution_hydrogens geom
_atom_sites_solution_primary direct
_atom_sites_solution_secondary difmap
_cell_angle_alpha 90.00
_cell_angle_beta 99.693(2)
_cell_angle_gamma 90.00
_cell_formula_units_Z 4
_cell_length_a 13.9127(17)
_cell_length_b 11.7159(14)
_cell_length_c 15.8789(19)
_cell_measurement_reflns_used 3741
_cell_measurement_temperature 193(2)
_cell_volume 2551.3(5)
_computing_cell_refinement 'Bruker SAINT'
_computing_data_collection 'Bruker SMART'
_computing_data_reduction 'Bruker SHELXTL'
_computing_molecular_graphics 'ORTEP-3 (1.05) in WinGX-1.62'
_computing_publication_material WinGX-1.62
_computing_structure_refinement 'SHELXL-97 (Sheldrick, 1997)'
_computing_structure_solution 'Bruker SHELXTL'
_diffrn_ambient_temperature 193(2)
_diffrn_measured_fraction_theta_full 0.990
_diffrn_measured_fraction_theta_max 0.990
_diffrn_measurement_device_type 'CCD area detector'
_diffrn_measurement_method 'phi and omega scans'
_diffrn_radiation_monochromator graphite
_diffrn_radiation_source 'fine-focus rotating anode'
_diffrn_radiation_type MoK\a
_diffrn_radiation_wavelength 0.71073
_diffrn_reflns_av_R_equivalents 0.0450
_diffrn_reflns_av_sigmaI/netI 0.0429
_diffrn_reflns_limit_h_max 15
_diffrn_reflns_limit_h_min -15
_diffrn_reflns_limit_k_max 13
_diffrn_reflns_limit_k_min 0
_diffrn_reflns_limit_l_max 17
_diffrn_reflns_limit_l_min 0
_diffrn_reflns_number 9674
_diffrn_reflns_theta_full 23.26
_diffrn_reflns_theta_max 23.26
_diffrn_reflns_theta_min 1.80
_diffrn_standards_decay_% 'no decay'
_exptl_absorpt_coefficient_mu 2.420
_exptl_absorpt_correction_T_max 0.7600
_exptl_absorpt_correction_T_min 0.3959
_exptl_absorpt_correction_type empirical
_exptl_absorpt_process_details
;SADABS, V 2.01, Software for Area-Detector Absorption
   Corrections; Bruker AXS Inc., Madison, WI, 2000.
;
_exptl_crystal_colour yellow
_exptl_crystal_density_diffrn 1.632
_exptl_crystal_density_method 'not measured'
_exptl_crystal_description plate
_exptl_crystal_F_000 1232
_exptl_crystal_size_max 0.47
_exptl_crystal_size_mid 0.30
_exptl_crystal_size_min 0.12
_refine_diff_density_max 2.476
_refine_diff_density_min -0.810
_refine_diff_density_rms 0.142
_refine_ls_extinction_method none
_refine_ls_goodness_of_fit_ref 1.104
_refine_ls_hydrogen_treatment mixed
_refine_ls_matrix_type full
_refine_ls_number_parameters 249
_refine_ls_number_reflns 3630
_refine_ls_number_restraints 52
_refine_ls_restrained_S_all 1.100
_refine_ls_R_factor_all 0.0745
_refine_ls_R_factor_gt 0.0556
_refine_ls_shift/su_max 0.000
_refine_ls_shift/su_mean 0.000
_refine_ls_structure_factor_coef Fsqd
_refine_ls_weighting_details 'calc w=1/[\s^2^(Fo^2^)+(0.0629P)^2^+21.2421P] where P=(Fo^2^+2Fc^2^)/3'
_refine_ls_weighting_scheme calc
_refine_ls_wR_factor_gt 0.1449
_refine_ls_wR_factor_ref 0.1579
_reflns_number_gt 2783
_reflns_number_total 3630
_reflns_threshold_expression >2sigma(I)
_cod_data_source_file ic0109694_1.cif
_cod_data_source_block 4
_cod_database_code 4317586

loop_
_symmetry_equiv_pos_as_xyz
'x, y, z'
'-x+1/2, y+1/2, -z+1/2'
'-x, -y, -z'
'x-1/2, -y-1/2, z-1/2'

loop_
_atom_site_label
_atom_site_type_symbol
_atom_site_fract_x
_atom_site_fract_y
_atom_site_fract_z
_atom_site_U_iso_or_equiv
_atom_site_adp_type
_atom_site_occupancy
_atom_site_symmetry_multiplicity
_atom_site_calc_flag
_atom_site_refinement_flags
_atom_site_disorder_assembly
_atom_site_disorder_group
Sb1 Sb 0.81038(7) 0.35246(8) 0.30555(6) 0.0185(3) Uani 0.5159(17) 1 d P A 1
N3 N 0.9120(12) 0.2375(14) 0.2986(11) 0.031(3) Uani 0.5159(17) 1 d P A 1
H3N H 0.8962 0.1647 0.2974 0.037 Uiso 0.5159(17) 1 calc PR A 1
Sb1' Sb 0.80797(8) 0.20167(12) 0.30383(7) 0.0324(5) Uani 0.4841(17) 1 d P A 2
N3' N 0.9108(13) 0.3048(15) 0.2936(12) 0.031(3) Uani 0.4841(17) 1 d P A 2
H3N' H 0.8961 0.3778 0.2875 0.037 Uiso 0.4841(17) 1 calc PR A 2
Te1 Te 0.60721(4) 0.27795(7) 0.32434(4) 0.0418(3) Uani 1 1 d . . .
Cl1 Cl 0.6132(2) 0.0513(2) 0.32946(17) 0.0492(7) Uani 1 1 d . A .
Cl2 Cl 0.62185(19) 0.5069(2) 0.33634(16) 0.0470(6) Uani 1 1 d . A .
N1 N 0.7464(5) 0.2744(6) 0.3922(4) 0.0278(16) Uani 1 1 d . A .
N2 N 0.6988(5) 0.2809(6) 0.2324(4) 0.0299(16) Uani 1 1 d . A .
C10 C 0.7745(7) 0.2740(9) 0.4861(6) 0.038(2) Uani 1 1 d . . .
C11 C 0.6825(8) 0.2663(10) 0.5271(6) 0.051(3) Uani 1 1 d . A .
H11A H 0.6411 0.3329 0.5105 0.062 Uiso 1 1 calc R . .
H11B H 0.7011 0.2644 0.5894 0.062 Uiso 1 1 calc R . .
H11C H 0.6466 0.1966 0.5076 0.062 Uiso 1 1 calc R . .
C12 C 0.8368(9) 0.1697(12) 0.5118(7) 0.071(4) Uani 1 1 d . A .
H12A H 0.8955 0.1730 0.4853 0.086 Uiso 1 1 calc R . .
H12B H 0.7996 0.1008 0.4926 0.086 Uiso 1 1 calc R . .
H12C H 0.8557 0.1679 0.5741 0.086 Uiso 1 1 calc R . .
C13 C 0.8318(10) 0.3829(12) 0.5147(7) 0.075(4) Uani 1 1 d . A .
H13A H 0.7909 0.4497 0.4973 0.090 Uiso 1 1 calc R . .
H13B H 0.8904 0.3861 0.4881 0.090 Uiso 1 1 calc R . .
H13C H 0.8508 0.3825 0.5770 0.090 Uiso 1 1 calc R . .
C20 C 0.6633(7) 0.2846(9) 0.1410(6) 0.039(2) Uani 1 1 d . . .
C21 C 0.6025(9) 0.1777(13) 0.1158(7) 0.081(5) Uani 1 1 d . A .
H21A H 0.5471 0.1760 0.1466 0.097 Uiso 1 1 calc R . .
H21B H 0.6429 0.1098 0.1304 0.097 Uiso 1 1 calc R . .
H21C H 0.5784 0.1788 0.0541 0.097 Uiso 1 1 calc R . .
C22 C 0.7502(7) 0.2839(9) 0.0933(6) 0.044(2) Uani 1 1 d . A .
H22A H 0.7892 0.3529 0.1077 0.053 Uiso 1 1 calc R . .
H22B H 0.7264 0.2819 0.0316 0.053 Uiso 1 1 calc R . .
H22C H 0.7905 0.2164 0.1100 0.053 Uiso 1 1 calc R . .
C23 C 0.6047(9) 0.3931(12) 0.1189(7) 0.075(4) Uani 1 1 d . A .
H23A H 0.6460 0.4596 0.1361 0.090 Uiso 1 1 calc R . .
H23B H 0.5488 0.3938 0.1490 0.090 Uiso 1 1 calc R . .
H23C H 0.5814 0.3958 0.0571 0.090 Uiso 1 1 calc R . .
C30 C 1.0165(6) 0.2708(9) 0.2952(6) 0.037(2) Uani 1 1 d . . .
C31 C 1.0340(7) 0.2725(8) 0.2024(6) 0.040(2) Uani 1 1 d . A .
H31A H 1.0052 0.2042 0.1727 0.048 Uiso 1 1 calc R . .
H31B H 1.1043 0.2736 0.2016 0.048 Uiso 1 1 calc R . .
H31C H 1.0038 0.3407 0.1736 0.048 Uiso 1 1 calc R . .
C32 C 1.0596(9) 0.1641(10) 0.3399(7) 0.061(3) Uani 1 1 d . A .
H32A H 1.0305 0.0967 0.3091 0.073 Uiso 1 1 calc R . .
H32B H 1.0461 0.1629 0.3985 0.073 Uiso 1 1 calc R . .
H32C H 1.1303 0.1635 0.3411 0.073 Uiso 1 1 calc R . .
C33 C 1.0593(9) 0.3743(10) 0.3408(7) 0.061(3) Uani 1 1 d . A .
H33A H 1.0303 0.4426 0.3111 0.073 Uiso 1 1 calc R . .
H33B H 1.1299 0.3749 0.3419 0.073 Uiso 1 1 calc R . .
H33C H 1.0459 0.3738 0.3995 0.073 Uiso 1 1 calc R . .
C41 C 0.3667(8) 0.1848(12) 0.3780(8) 0.082(4) Uani 1 1 d DU . .
C42 C 0.3361(7) 0.2225(14) 0.2947(8) 0.075(4) Uani 1 1 d DU . .
H42 H 0.3163 0.1696 0.2498 0.090 Uiso 1 1 calc R . .
C43 C 0.3350(9) 0.3389(17) 0.2787(9) 0.097(5) Uani 1 1 d DU . .
H43 H 0.3141 0.3650 0.2219 0.116 Uiso 1 1 calc R . .
C44 C 0.3628(9) 0.4170(15) 0.3414(9) 0.091(4) Uani 1 1 d DU . .
H44 H 0.3606 0.4962 0.3286 0.109 Uiso 1 1 calc R . .
C45 C 0.3931(10) 0.3807(14) 0.4211(9) 0.086(4) Uani 1 1 d DU . .
H45 H 0.4134 0.4346 0.4652 0.104 Uiso 1 1 calc R . .
C46 C 0.3954(8) 0.2633(11) 0.4405(7) 0.060(3) Uani 1 1 d DU . .
H46 H 0.4171 0.2387 0.4975 0.072 Uiso 1 1 calc R . .
C47 C 0.3664(11) 0.0650(13) 0.3946(13) 0.135(8) Uani 1 1 d DU . .
H47A H 0.3040 0.0434 0.4109 0.162 Uiso 1 1 calc R . .
H47B H 0.4196 0.0464 0.4413 0.162 Uiso 1 1 calc R . .
H47C H 0.3753 0.0231 0.3431 0.162 Uiso 1 1 calc R . .

loop_
_atom_site_aniso_label
_atom_site_aniso_U_11
_atom_site_aniso_U_22
_atom_site_aniso_U_33
_atom_site_aniso_U_23
_atom_site_aniso_U_13
_atom_site_aniso_U_12
Sb1 0.0154(6) 0.0238(6) 0.0176(6) 0.0003(4) 0.0059(4) -0.0014(4)
N3 0.015(5) 0.039(8) 0.041(6) 0.022(9) 0.013(4) 0.013(9)
Sb1' 0.0170(7) 0.0603(9) 0.0208(7) -0.0036(6) 0.0056(5) -0.0010(6)
N3' 0.015(5) 0.039(8) 0.041(6) 0.022(9) 0.013(4) 0.013(9)
Te1 0.0185(4) 0.0793(5) 0.0289(4) 0.0001(3) 0.0076(3) -0.0002(3)
Cl1 0.0538(17) 0.0376(13) 0.0596(16) -0.0092(12) 0.0191(13) -0.0103(12)
Cl2 0.0478(16) 0.0455(14) 0.0483(15) 0.0019(11) 0.0097(12) 0.0060(12)
N1 0.017(4) 0.048(4) 0.019(4) -0.001(3) 0.004(3) -0.001(3)
N2 0.018(4) 0.045(4) 0.028(4) -0.006(3) 0.006(3) 0.003(3)
C10 0.027(5) 0.065(6) 0.025(5) 0.005(5) 0.011(4) 0.004(5)
C11 0.044(6) 0.086(8) 0.029(5) 0.010(5) 0.018(5) 0.010(6)
C12 0.068(8) 0.116(11) 0.034(6) 0.022(7) 0.016(6) 0.032(8)
C13 0.079(9) 0.114(11) 0.033(6) -0.024(6) 0.009(6) -0.046(8)
C20 0.030(5) 0.062(6) 0.026(5) -0.005(5) 0.007(4) 0.003(5)
C21 0.065(9) 0.148(13) 0.029(6) -0.029(7) 0.006(6) -0.052(9)
C22 0.035(6) 0.075(7) 0.022(5) -0.002(5) 0.006(4) 0.001(5)
C23 0.057(8) 0.133(12) 0.034(6) 0.005(7) 0.001(5) 0.047(8)
C30 0.019(5) 0.062(6) 0.031(5) -0.007(5) 0.008(4) -0.001(4)
C31 0.036(6) 0.057(6) 0.033(5) -0.002(5) 0.020(4) -0.006(5)
C32 0.063(8) 0.068(8) 0.049(7) 0.017(6) 0.000(6) -0.010(6)
C33 0.062(8) 0.072(8) 0.046(7) -0.002(6) 0.002(6) 0.016(6)
C41 0.039(7) 0.092(10) 0.130(12) 0.000(9) 0.056(8) -0.013(7)
C42 0.027(6) 0.142(13) 0.058(8) -0.013(8) 0.015(6) -0.015(8)
C43 0.045(8) 0.183(16) 0.061(9) 0.010(11) 0.005(7) 0.007(10)
C44 0.049(8) 0.133(13) 0.095(11) 0.010(10) 0.025(8) 0.015(8)
C45 0.059(8) 0.126(12) 0.082(10) -0.037(9) 0.036(8) -0.009(8)
C46 0.042(7) 0.096(9) 0.046(6) -0.006(6) 0.022(5) -0.006(6)
C47 0.084(12) 0.081(11) 0.26(2) 0.034(13) 0.101(14) 0.015(9)

loop_
_atom_type_symbol
_atom_type_description
_atom_type_scat_dispersion_real
_atom_type_scat_dispersion_imag
_atom_type_scat_source
C C 0.0033 0.0016 'International Tables Vol C Tables 4.2.6.8 and 6.1.1.4'
H H 0.0000 0.0000 'International Tables Vol C Tables 4.2.6.8 and 6.1.1.4'
N N 0.0061 0.0033 'International Tables Vol C Tables 4.2.6.8 and 6.1.1.4'
Cl Cl 0.1484 0.1585 'International Tables Vol C Tables 4.2.6.8 and 6.1.1.4'
Sb Sb -0.5866 1.5461 'International Tables Vol C Tables 4.2.6.8 and 6.1.1.4'
Te Te -0.5308 1.6751 'International Tables Vol C Tables 4.2.6.8 and 6.1.1.4'

loop_
_geom_angle_atom_site_label_1
_geom_angle_atom_site_label_2
_geom_angle_atom_site_label_3
_geom_angle
_geom_angle_site_symmetry_1
_geom_angle_site_symmetry_3
_geom_angle_publ_flag
N2 Sb1 N3 100.3(6) . . ?
N2 Sb1 N1 79.1(3) . . ?
N3 Sb1 N1 97.7(5) . . ?
N2 Sb1 Te1 43.53(19) . . ?
N3 Sb1 Te1 120.0(5) . . ?
N1 Sb1 Te1 42.4(2) . . ?
C30 N3 Sb1 121.8(10) . . ?
N3' Sb1' N1 102.2(6) . . ?
N3' Sb1' N2 99.8(6) . . ?
N1 Sb1' N2 79.6(3) . . ?
N3' Sb1' Te1 123.2(5) . . ?
N1 Sb1' Te1 42.7(2) . . ?
N2 Sb1' Te1 43.96(19) . . ?
C30 N3' Sb1' 124.9(11) . . ?
N1 Te1 N2 74.6(3) . . ?
N1 Te1 Cl1 86.7(2) . . ?
N2 Te1 Cl1 91.0(2) . . ?
N1 Te1 Cl2 86.0(2) . . ?
N2 Te1 Cl2 89.2(2) . . ?
Cl1 Te1 Cl2 172.29(9) . . ?
N1 Te1 Sb1' 40.35(18) . . ?
N2 Te1 Sb1' 40.8(2) . . ?
Cl1 Te1 Sb1' 71.39(6) . . ?
Cl2 Te1 Sb1' 104.09(6) . . ?
N1 Te1 Sb1 40.67(18) . . ?
N2 Te1 Sb1 40.24(19) . . ?
Cl1 Te1 Sb1 105.47(6) . . ?
Cl2 Te1 Sb1 70.03(6) . . ?
Sb1' Te1 Sb1 34.12(3) . . ?
C10 N1 Sb1' 130.4(6) . . ?
C10 N1 Sb1 128.9(6) . . ?
Sb1' N1 Sb1 53.27(17) . . ?
C10 N1 Te1 126.6(5) . . ?
Sb1' N1 Te1 96.9(3) . . ?
Sb1 N1 Te1 97.0(3) . . ?
C20 N2 Sb1 132.8(6) . . ?
C20 N2 Sb1' 133.5(6) . . ?
Sb1 N2 Sb1' 53.42(19) . . ?
C20 N2 Te1 123.6(5) . . ?
Sb1 N2 Te1 96.2(3) . . ?
Sb1' N2 Te1 95.3(3) . . ?
N1 C10 C12 108.5(8) . . ?
N1 C10 C13 109.4(8) . . ?
C12 C10 C13 110.3(10) . . ?
N1 C10 C11 109.3(8) . . ?
C12 C10 C11 108.6(9) . . ?
C13 C10 C11 110.7(9) . . ?
N2 C20 C23 109.6(8) . . ?
N2 C20 C21 108.6(8) . . ?
C23 C20 C21 111.9(10) . . ?
N2 C20 C22 109.3(7) . . ?
C23 C20 C22 109.1(9) . . ?
C21 C20 C22 108.3(8) . . ?
C33 C30 C32 110.6(9) . . ?
C33 C30 N3 120.2(10) . . ?
C32 C30 N3 94.5(9) . . ?
C33 C30 N3' 95.8(10) . . ?
C32 C30 N3' 122.1(10) . . ?
N3 C30 N3' 30.3(7) . . ?
C33 C30 C31 110.0(8) . . ?
C32 C30 C31 110.3(8) . . ?
N3 C30 C31 110.3(9) . . ?
N3' C30 C31 106.9(10) . . ?
C46 C41 C42 118.9(14) . . ?
C46 C41 C47 122.6(13) . . ?
C42 C41 C47 118.5(13) . . ?
C43 C42 C41 118.6(13) . . ?
C44 C43 C42 122.3(14) . . ?
C45 C44 C43 119.1(18) . . ?
C44 C45 C46 120.6(14) . . ?
C41 C46 C45 120.5(12) . . ?

loop_
_geom_bond_atom_site_label_1
_geom_bond_atom_site_label_2
_geom_bond_distance
_geom_bond_site_symmetry_2
_geom_bond_publ_flag
Sb1 N2 1.963(7) . ?
Sb1 N3 1.969(15) . ?
Sb1 N1 1.983(7) . ?
Sb1 Te1 3.0207(12) . ?
N3 C30 1.515(18) . ?
Sb1' N3' 1.901(18) . ?
Sb1' N1 1.958(7) . ?
Sb1' N2 1.968(7) . ?
Sb1' Te1 3.0020(13) . ?
N3' C30 1.519(19) . ?
Te1 N1 2.051(7) . ?
Te1 N2 2.093(7) . ?
Te1 Cl1 2.657(3) . ?
Te1 Cl2 2.695(3) . ?
N1 C10 1.478(11) . ?
N2 C20 1.453(11) . ?
C10 C12 1.514(15) . ?
C10 C13 1.532(15) . ?
C10 C11 1.533(13) . ?
C20 C23 1.519(15) . ?
C20 C21 1.526(15) . ?
C20 C22 1.531(13) . ?
C30 C33 1.485(14) . ?
C30 C32 1.511(15) . ?
C30 C31 1.534(12) . ?
C41 C46 1.362(14) . ?
C41 C42 1.391(14) . ?
C41 C47 1.429(19) . ?
C42 C43 1.387(17) . ?
C43 C44 1.359(17) . ?
C44 C45 1.335(16) . ?
C45 C46 1.408(16) . ?

loop_
_geom_torsion_atom_site_label_1
_geom_torsion_atom_site_label_2
_geom_torsion_atom_site_label_3
_geom_torsion_atom_site_label_4
_geom_torsion
_geom_torsion_site_symmetry_1
_geom_torsion_site_symmetry_2
_geom_torsion_site_symmetry_3
_geom_torsion_site_symmetry_4
_geom_torsion_publ_flag
N2 Sb1 N3 C30 142.5(11) . . . . ?
N1 Sb1 N3 C30 -137.3(11) . . . . ?
Te1 Sb1 N3 C30 -175.8(9) . . . . ?
N1 Sb1' N3' C30 130.5(13) . . . . ?
N2 Sb1' N3' C30 -148.2(13) . . . . ?
Te1 Sb1' N3' C30 171.3(10) . . . . ?
N3' Sb1' Te1 N1 -70.3(8) . . . . ?
N2 Sb1' Te1 N1 -137.6(4) . . . . ?
N3' Sb1' Te1 N2 67.3(7) . . . . ?
N1 Sb1' Te1 N2 137.6(4) . . . . ?
N3' Sb1' Te1 Cl1 -177.8(7) . . . . ?
N1 Sb1' Te1 Cl1 -107.6(3) . . . . ?
N2 Sb1' Te1 Cl1 114.8(3) . . . . ?
N3' Sb1' Te1 Cl2 -4.4(7) . . . . ?
N1 Sb1' Te1 Cl2 65.9(3) . . . . ?
N2 Sb1' Te1 Cl2 -71.7(3) . . . . ?
N3' Sb1' Te1 Sb1 -0.8(7) . . . . ?
N1 Sb1' Te1 Sb1 69.4(3) . . . . ?
N2 Sb1' Te1 Sb1 -68.2(3) . . . . ?
N2 Sb1 Te1 N1 138.2(4) . . . . ?
N3 Sb1 Te1 N1 66.2(7) . . . . ?
N3 Sb1 Te1 N2 -72.0(7) . . . . ?
N1 Sb1 Te1 N2 -138.2(4) . . . . ?
N2 Sb1 Te1 Cl1 72.7(3) . . . . ?
N3 Sb1 Te1 Cl1 0.7(6) . . . . ?
N1 Sb1 Te1 Cl1 -65.5(3) . . . . ?
N2 Sb1 Te1 Cl2 -113.9(3) . . . . ?
N3 Sb1 Te1 Cl2 174.1(6) . . . . ?
N1 Sb1 Te1 Cl2 107.9(3) . . . . ?
N2 Sb1 Te1 Sb1' 69.7(3) . . . . ?
N3 Sb1 Te1 Sb1' -2.3(6) . . . . ?
N1 Sb1 Te1 Sb1' -68.5(3) . . . . ?
N3' Sb1' N1 C10 -80.4(9) . . . . ?
N2 Sb1' N1 C10 -178.3(8) . . . . ?
Te1 Sb1' N1 C10 153.3(9) . . . . ?
N3' Sb1' N1 Sb1 32.8(5) . . . . ?
N2 Sb1' N1 Sb1 -65.1(2) . . . . ?
Te1 Sb1' N1 Sb1 -93.5(3) . . . . ?
N3' Sb1' N1 Te1 126.3(6) . . . . ?
N2 Sb1' N1 Te1 28.4(3) . . . . ?
N2 Sb1 N1 C10 -178.5(8) . . . . ?
N3 Sb1 N1 C10 82.5(9) . . . . ?
Te1 Sb1 N1 C10 -150.6(9) . . . . ?
N2 Sb1 N1 Sb1' 65.6(2) . . . . ?
N3 Sb1 N1 Sb1' -33.4(6) . . . . ?
Te1 Sb1 N1 Sb1' 93.5(3) . . . . ?
N2 Sb1 N1 Te1 -27.9(3) . . . . ?
N3 Sb1 N1 Te1 -126.9(6) . . . . ?
N2 Te1 N1 C10 178.1(8) . . . . ?
Cl1 Te1 N1 C10 -89.9(7) . . . . ?
Cl2 Te1 N1 C10 87.8(7) . . . . ?
Sb1' Te1 N1 C10 -154.8(9) . . . . ?
Sb1 Te1 N1 C10 151.5(9) . . . . ?
N2 Te1 N1 Sb1' -27.2(3) . . . . ?
Cl1 Te1 N1 Sb1' 64.8(2) . . . . ?
Cl2 Te1 N1 Sb1' -117.4(2) . . . . ?
Sb1 Te1 N1 Sb1' -53.70(19) . . . . ?
N2 Te1 N1 Sb1 26.5(3) . . . . ?
Cl1 Te1 N1 Sb1 118.5(2) . . . . ?
Cl2 Te1 N1 Sb1 -63.7(2) . . . . ?
Sb1' Te1 N1 Sb1 53.70(19) . . . . ?
N3 Sb1 N2 C20 -87.6(9) . . . . ?
N1 Sb1 N2 C20 176.5(8) . . . . ?
Te1 Sb1 N2 C20 149.2(9) . . . . ?
N3 Sb1 N2 Sb1' 31.2(5) . . . . ?
N1 Sb1 N2 Sb1' -64.7(2) . . . . ?
Te1 Sb1 N2 Sb1' -92.0(3) . . . . ?
N3 Sb1 N2 Te1 123.2(5) . . . . ?
N1 Sb1 N2 Te1 27.2(3) . . . . ?
N3' Sb1' N2 C20 83.0(10) . . . . ?
N1 Sb1' N2 C20 -176.3(9) . . . . ?
Te1 Sb1' N2 C20 -148.6(10) . . . . ?
N3' Sb1' N2 Sb1 -34.6(6) . . . . ?
N1 Sb1' N2 Sb1 66.1(2) . . . . ?
Te1 Sb1' N2 Sb1 93.8(2) . . . . ?
N3' Sb1' N2 Te1 -128.4(6) . . . . ?
N1 Sb1' N2 Te1 -27.7(3) . . . . ?
N1 Te1 N2 C20 180.0(8) . . . . ?
Cl1 Te1 N2 C20 93.7(7) . . . . ?
Cl2 Te1 N2 C20 -94.0(7) . . . . ?
Sb1' Te1 N2 C20 153.0(9) . . . . ?
Sb1 Te1 N2 C20 -153.3(9) . . . . ?
N1 Te1 N2 Sb1 -26.8(3) . . . . ?
Cl1 Te1 N2 Sb1 -113.0(2) . . . . ?
Cl2 Te1 N2 Sb1 59.3(2) . . . . ?
Sb1' Te1 N2 Sb1 -53.7(2) . . . . ?
N1 Te1 N2 Sb1' 26.9(3) . . . . ?
Cl1 Te1 N2 Sb1' -59.3(2) . . . . ?
Cl2 Te1 N2 Sb1' 113.0(2) . . . . ?
Sb1 Te1 N2 Sb1' 53.7(2) . . . . ?
Sb1' N1 C10 C12 -23.2(12) . . . . ?
Sb1 N1 C10 C12 -94.4(10) . . . . ?
Te1 N1 C10 C12 123.1(8) . . . . ?
Sb1' N1 C10 C13 97.2(10) . . . . ?
Sb1 N1 C10 C13 26.0(11) . . . . ?
Te1 N1 C10 C13 -116.5(8) . . . . ?
Sb1' N1 C10 C11 -141.4(7) . . . . ?
Sb1 N1 C10 C11 147.4(7) . . . . ?
Te1 N1 C10 C11 4.8(11) . . . . ?
Sb1 N2 C20 C23 -81.0(10) . . . . ?
Sb1' N2 C20 C23 -157.1(8) . . . . ?
Te1 N2 C20 C23 61.4(10) . . . . ?
Sb1 N2 C20 C21 156.5(8) . . . . ?
Sb1' N2 C20 C21 80.4(11) . . . . ?
Te1 N2 C20 C21 -61.1(10) . . . . ?
Sb1 N2 C20 C22 38.5(12) . . . . ?
Sb1' N2 C20 C22 -37.6(12) . . . . ?
Te1 N2 C20 C22 -179.1(6) . . . . ?
Sb1 N3 C30 C33 32.7(16) . . . . ?
Sb1 N3 C30 C32 149.6(11) . . . . ?
Sb1 N3 C30 N3' -7.8(15) . . . . ?
Sb1 N3 C30 C31 -96.8(12) . . . . ?
Sb1' N3' C30 C33 -144.7(13) . . . . ?
Sb1' N3' C30 C32 -26(2) . . . . ?
Sb1' N3' C30 N3 1.0(14) . . . . ?
Sb1' N3' C30 C31 102.3(13) . . . . ?
C46 C41 C42 C43 -0.6(12) . . . . ?
C47 C41 C42 C43 179.1(10) . . . . ?
C41 C42 C43 C44 0.0(14) . . . . ?
C42 C43 C44 C45 0.7(18) . . . . ?
C43 C44 C45 C46 -0.7(19) . . . . ?
C42 C41 C46 C45 0.6(15) . . . . ?
C47 C41 C46 C45 -179.1(11) . . . . ?
C44 C45 C46 C41 0.1(18) . . . . ?
